data_4517953
loop_
_publ_author_name
'Wu, Huang'
'Jones, Leighton O.'
'Wang, Yu'
'Shen, Dengke'
'Liu, Zhichang'
'Zhang, Long'
'Cai, Kang'
'Jiao, Yang'
'Stern, Charlotte L.'
'Schatz, George C.'
'Stoddart, J. Fraser'

_publ_section_title
;
 High-Efficiency Gold Recovery Using Cucurbit[6]uril.
;
_journal_name_full 'ACS applied materials &amp; interfaces'
_journal_paper_doi 10.1021/acsami.0c09673
_journal_year 2020
_chemical_formula_moiety '2(Au Cl4), C36 H36 N24 O12, 7(H4 O2)'
_chemical_formula_sum 'C36 H64 Au2 Cl8 N24 O26'
_chemical_formula_weight 1926.64
_space_group_crystal_system monoclinic
_space_group_IT_number 12
_space_group_name_Hall '-C 2y'
_space_group_name_H-M_alt 'C 1 2/m 1'
_atom_sites_solution_hydrogens mixed
_atom_sites_solution_primary dual
_audit_creation_date 2020-01-03
_audit_creation_method
;
Olex2 1.2
(compiled 2018.05.29 svn.r3508 for OlexSys, GUI svn.r5506)
;
_cell_angle_alpha 90
_cell_angle_beta 93.273(2)
_cell_angle_gamma 90
_cell_formula_units_Z 2
_cell_length_a 16.1569(3)
_cell_length_b 16.4325(3)
_cell_length_c 12.6862(3)
_cell_measurement_reflns_used 15868
_cell_measurement_temperature 100.01(10)
_cell_measurement_theta_max 38.3070
_cell_measurement_theta_min 2.3910
_cell_volume 3362.67(12)
_computing_cell_refinement 'CrysAlisPro 1.171.40.68a (Rigaku OD, 2019)'
_computing_data_collection 'CrysAlisPro 1.171.40.68a (Rigaku OD, 2019)'
_computing_data_reduction 'CrysAlisPro 1.171.40.68a (Rigaku OD, 2019)'
_computing_molecular_graphics 'Olex2 (Dolomanov et al., 2009)'
_computing_publication_material 'Olex2 (Dolomanov et al., 2009)'
_computing_structure_refinement 'XL (Sheldrick, 2008)'
_computing_structure_solution 'ShelXT (Sheldrick, 2015)'
_diffrn_ambient_environment N~2~
_diffrn_ambient_temperature 100.01(10)
_diffrn_detector 'Hybrid Pixel Array Detector'
_diffrn_detector_area_resol_mean 10.0000
_diffrn_detector_type HyPix
_diffrn_measured_fraction_theta_full 0.998
_diffrn_measured_fraction_theta_max 0.934
_diffrn_measurement_details
;
List of Runs (angles in degrees, time in seconds):

  # Type    Start    End  Width  t~exp~   \w     \q     \k     \f   Frames
--------------------------------------------------------------------------
  1  \w     11.00  97.00   0.50    4.63    --   24.71  50.00  62.00  172
  2  \w     21.00  47.00   0.50    4.63    --  -25.33  50.00  62.00   52
  3  \w    -31.00  -6.00   0.50    4.63    --   24.71 -19.00 120.00   50
  4  \w    -39.00 -13.00   0.50    4.63    --  -25.33 -50.00 -84.00   52
  5  \w    -25.00   1.00   0.50    4.63    --   24.71 -50.00 -84.00   52
  6  \w    -93.00 -45.00   0.50    4.63    --  -25.33 -50.00 -84.00   96
  7  \w     42.00  97.00   0.50    4.63    --   24.71 178.00 -90.00  110
  8  \w     44.00  97.00   0.50    4.63    --   24.71 178.00 -60.00  106
  9  \w     42.00  67.00   0.50    4.63    --   24.71 178.00-150.00   50
 10  \w     42.00  89.00   0.50    4.63    --   24.71 178.00  30.00   94
;
_diffrn_measurement_device 'four-circle diffractometer'
_diffrn_measurement_device_type 'XtaLAB Synergy, Single source at offset/far, HyPix'
_diffrn_measurement_method '\w scans'
_diffrn_orient_matrix_type 'CrysAlisPro convention (1999,Acta A55,543-557)'
_diffrn_orient_matrix_UB_11 0.0316188000
_diffrn_orient_matrix_UB_12 0.0255832000
_diffrn_orient_matrix_UB_13 0.0227230000
_diffrn_orient_matrix_UB_21 -0.0166618000
_diffrn_orient_matrix_UB_22 -0.0047030000
_diffrn_orient_matrix_UB_23 0.0502164000
_diffrn_orient_matrix_UB_31 0.0256410000
_diffrn_orient_matrix_UB_32 -0.0344004000
_diffrn_orient_matrix_UB_33 0.0100800000
_diffrn_radiation_monochromator mirror
_diffrn_radiation_probe x-ray
_diffrn_radiation_type MoK\a
_diffrn_radiation_wavelength 0.71073
_diffrn_reflns_av_R_equivalents 0.0345
_diffrn_reflns_av_unetI/netI 0.0362
_diffrn_reflns_Laue_measured_fraction_full 0.998
_diffrn_reflns_Laue_measured_fraction_max 0.934
_diffrn_reflns_limit_h_max 27
_diffrn_reflns_limit_h_min -26
_diffrn_reflns_limit_k_max 16
_diffrn_reflns_limit_k_min -27
_diffrn_reflns_limit_l_max 21
_diffrn_reflns_limit_l_min -21
_diffrn_reflns_number 29903
_diffrn_reflns_point_group_measured_fraction_full 0.998
_diffrn_reflns_point_group_measured_fraction_max 0.934
_diffrn_reflns_theta_full 25.242
_diffrn_reflns_theta_max 38.074
_diffrn_reflns_theta_min 2.342
_diffrn_source 'micro-focus sealed X-ray tube'
_diffrn_source_type 'PhotonJet (Mo) X-ray Source'
_exptl_absorpt_coefficient_mu 4.770
_exptl_absorpt_correction_T_max 1.00000
_exptl_absorpt_correction_T_min 0.57709
_exptl_absorpt_correction_type multi-scan
_exptl_absorpt_process_details
;
CrysAlisPro 1.171.40.68a (Rigaku Oxford Diffraction, 2019)
Empirical absorption correction using spherical harmonics,
 implemented in SCALE3 ABSPACK scaling algorithm.
;
_exptl_crystal_colour yellow
_exptl_crystal_colour_primary yellow
_exptl_crystal_density_diffrn 1.903
_exptl_crystal_description block
_exptl_crystal_F_000 1900
_exptl_crystal_recrystallization_method 'The material was recrystallised from --- by as supplied'
_exptl_crystal_size_max 0.311
_exptl_crystal_size_mid 0.059
_exptl_crystal_size_min 0.043
_refine_diff_density_max 1.647
_refine_diff_density_min -1.090
_refine_diff_density_rms 0.166
_refine_ls_extinction_method none
_refine_ls_goodness_of_fit_ref 1.051
_refine_ls_hydrogen_treatment mixed
_refine_ls_matrix_type full
_refine_ls_number_parameters 243
_refine_ls_number_reflns 8811
_refine_ls_number_restraints 2
_refine_ls_restrained_S_all 1.051
_refine_ls_R_factor_all 0.0406
_refine_ls_R_factor_gt 0.0334
_refine_ls_shift/su_max 0.003
_refine_ls_shift/su_mean 0.000
_refine_ls_structure_factor_coef Fsqd
_refine_ls_weighting_details 'w=1/[\s^2^(Fo^2^)+(0.0513P)^2^+3.9112P] where P=(Fo^2^+2Fc^2^)/3'
_refine_ls_weighting_scheme calc
_refine_ls_wR_factor_gt 0.0870
_refine_ls_wR_factor_ref 0.0896
_reflns_Friedel_coverage 0.000
_reflns_number_gt 7748
_reflns_number_total 8811
_reflns_threshold_expression 'I > 2\s(I)'
_cod_data_source_file am0c09673_si_003.cif
_cod_data_source_block cx1760
_cod_database_code 4517953
_shelx_shelxl_version_number 2017/1
_chemical_oxdiff_formula C36H36N24O12KAuCl4
_shelx_space_group_comment
;
The symmetry employed for this shelxl refinement is uniquely defined
by the following loop, which should always be used as a source of
symmetry information in preference to the above space-group names.
They are only intended as comments.
;
_shelx_estimated_absorpt_t_max 0.821
_shelx_estimated_absorpt_t_min 0.319
_diffrn_oxdiff_digest_frames
;
01838898f891166caf986c37f0263b1b00008348bf6
;
_reflns_odcompleteness_completeness 99.92
_reflns_odcompleteness_iscentric 1
_reflns_odcompleteness_theta 36.23
_olex2_refinement_description
;
1. Fixed Uiso
 At 1.2 times of:
  All C(H) groups, All C(H,H) groups
 At 1.5 times of:
  All O(H,H) groups
2. Restrained distances
 O5-H5A = O5-H5B
 0.85 with sigma of 0.02
3. Others
 Fixed Sof: H5A(0.5)
4.a Free rotating group:
 O6(H6C,H6D), O7(H7A,H7B), O8(H8A,H8B)
4.b Ternary CH refined with riding coordinates:
 C2(H2), C5(H5), C8(H8)
4.c Secondary CH2 refined with riding coordinates:
 C3(H3A,H3B), C6(H6A,H6B), C9(H9A,H9B)
;
_smtbx_masks_void_probe_radius 1.2
_smtbx_masks_void_truncation_radius 1.2
_olex2_date_sample_data_collection 2020-01-02
_olex2_date_sample_submission 2019-12-30
_olex2_diffrn_ambient_temperature_device 'Oxford Cryosystems'
_olex2_exptl_crystal_mounting_method 'The crystal was mounted on a MITIGEN holder'
_olex2_submission_original_sample_id cx1760
_olex2_submission_special_instructions 'No special instructions were received'
_oxdiff_exptl_absorpt_empirical_details
;
Empirical correction (ABSPACK) includes:
- Absorption correction using spherical harmonics
- Frame scaling
;
_oxdiff_exptl_absorpt_empirical_full_max 1.484
_oxdiff_exptl_absorpt_empirical_full_min 0.720

loop_
_space_group_symop_operation_xyz
'x, y, z'
'-x, y, -z'
'x+1/2, y+1/2, z'
'-x+1/2, y+1/2, -z'
'-x, -y, -z'
'x, -y, z'
'-x+1/2, -y+1/2, -z'
'x+1/2, -y+1/2, z'

loop_
_atom_site_label
_atom_site_type_symbol
_atom_site_fract_x
_atom_site_fract_y
_atom_site_fract_z
_atom_site_U_iso_or_equiv
_atom_site_adp_type
_atom_site_occupancy
_atom_site_site_symmetry_order
_atom_site_calc_flag
_atom_site_refinement_flags_posn
_atom_site_refinement_flags_adp
_atom_site_refinement_flags_occupancy
_atom_site_disorder_assembly
_atom_site_disorder_group
Au1 Au 0.44412(2) 1.000000 0.84991(2) 0.01682(4) Uani 1 2 d S T P . .
Cl1 Cl 0.36121(6) 1.000000 0.98949(7) 0.02453(15) Uani 1 2 d S T P A 1
Cl2 Cl 0.44332(4) 0.86124(4) 0.85141(5) 0.02854(13) Uani 1 1 d . . . B 3
Cl3 Cl 0.52474(9) 1.000000 0.70771(10) 0.0428(3) Uani 1 2 d S T P A 5
O1 O 0.22689(14) 0.500000 0.33391(18) 0.0184(4) Uani 1 2 d S T P . .
O2 O 0.28488(9) 0.66415(9) 0.46847(12) 0.0158(3) Uani 1 1 d . . . . .
O3 O 0.38460(10) 0.67116(11) 0.73177(13) 0.0201(3) Uani 1 1 d . . . . .
O4 O 0.43800(14) 0.500000 0.8702(2) 0.0223(5) Uani 1 2 d S T P . .
N1 N 0.30302(12) 0.56758(11) 0.21269(14) 0.0157(3) Uani 1 1 d . . . . .
N2 N 0.33958(10) 0.69159(11) 0.30810(14) 0.0146(3) Uani 1 1 d . . . . .
N3 N 0.40063(10) 0.74559(10) 0.45320(13) 0.0133(3) Uani 1 1 d . . . . .
N4 N 0.46711(10) 0.74922(11) 0.62848(14) 0.0142(3) Uani 1 1 d . . . . .
N5 N 0.52557(11) 0.68819(11) 0.76975(14) 0.0149(3) Uani 1 1 d . . . . .
N6 N 0.56352(12) 0.56717(12) 0.87052(15) 0.0179(3) Uani 1 1 d . . . . .
C1 C 0.27401(17) 0.500000 0.2618(2) 0.0144(4) Uani 1 2 d S T P . .
C2 C 0.34895(13) 0.54761(13) 0.12117(15) 0.0155(3) Uani 1 1 d . . . . .
H2 H 0.321323 0.569936 0.054786 0.019 Uiso 1 1 calc R . . . .
C3 C 0.27897(12) 0.64872(12) 0.24179(16) 0.0152(3) Uani 1 1 d . . . . .
H3A H 0.267335 0.680772 0.176550 0.018 Uiso 1 1 calc R . . . .
H3B H 0.226823 0.645328 0.278928 0.018 Uiso 1 1 calc R . . . .
C4 C 0.33685(11) 0.69664(11) 0.41556(15) 0.0126(3) Uani 1 1 d . . . . .
C5 C 0.40754(12) 0.73794(12) 0.26854(15) 0.0138(3) Uani 1 1 d . . . . .
H5 H 0.387670 0.779434 0.215274 0.017 Uiso 1 1 calc R . . . .
C6 C 0.40232(12) 0.78088(12) 0.55790(16) 0.0152(3) Uani 1 1 d . . . . .
H6A H 0.409419 0.840513 0.551955 0.018 Uiso 1 1 calc R . . . .
H6B H 0.348267 0.770821 0.588562 0.018 Uiso 1 1 calc R . . . .
C7 C 0.45252(12) 0.69956(12) 0.71194(16) 0.0150(3) Uani 1 1 d . . . . .
C8 C 0.55202(11) 0.77802(12) 0.63059(16) 0.0135(3) Uani 1 1 d . . . . .
H8 H 0.555115 0.838748 0.633922 0.016 Uiso 1 1 calc R . . . .
C9 C 0.53023(14) 0.64900(14) 0.87128(15) 0.0183(4) Uani 1 1 d . . . . .
H9A H 0.473927 0.647022 0.898131 0.022 Uiso 1 1 calc R . . . .
H9B H 0.565296 0.682458 0.920990 0.022 Uiso 1 1 calc R . . . .
C10 C 0.51385(19) 0.500000 0.8691(2) 0.0180(5) Uani 1 2 d S T P . .
O5 O 0.1709(2) 0.500000 0.5256(3) 0.0515(11) Uani 1 2 d DS T P . .
H5A H 0.192(7) 0.542(4) 0.554(9) 0.077 Uiso 0.5 1 d DR . . . .
H5B H 0.180(5) 0.500000 0.460(2) 0.077 Uiso 1 2 d DRS T P . .
O6 O 0.21174(15) 0.61724(13) 0.6427(2) 0.0371(5) Uani 1 1 d . . . . .
H6C H 0.209246 0.576908 0.601336 0.056 Uiso 1 1 d G . . . .
H6D H 0.256094 0.641229 0.629005 0.056 Uiso 1 1 d G . . . .
O7 O 0.26985(19) 0.5822(2) 0.8408(2) 0.0637(10) Uani 1 1 d . . . . .
H7A H 0.243490 0.617312 0.874154 0.096 Uiso 1 1 d G . . . .
H7B H 0.260810 0.594682 0.776618 0.096 Uiso 1 1 d G . . . .
O8 O 0.18923(19) 0.69633(18) 0.96017(19) 0.0494(7) Uani 1 1 d . . . . .
H8A H 0.149428 0.682113 0.997110 0.074 Uiso 1 1 d G . . . .
H8B H 0.204140 0.742512 0.984798 0.074 Uiso 1 1 d G . . . .

loop_
_atom_site_aniso_label
_atom_site_aniso_U_11
_atom_site_aniso_U_22
_atom_site_aniso_U_33
_atom_site_aniso_U_23
_atom_site_aniso_U_13
_atom_site_aniso_U_12
Au1 0.01609(5) 0.01630(5) 0.01850(5) 0.000 0.00469(4) 0.000
Cl1 0.0261(4) 0.0240(3) 0.0247(3) 0.000 0.0124(3) 0.000
Cl2 0.0329(3) 0.0159(2) 0.0378(3) -0.00426(19) 0.0101(3) 0.00075(19)
Cl3 0.0568(7) 0.0327(5) 0.0425(5) 0.000 0.0352(5) 0.000
O1 0.0176(9) 0.0205(10) 0.0176(9) 0.000 0.0043(8) 0.000
O2 0.0121(6) 0.0188(7) 0.0170(6) 0.0021(5) 0.0038(5) -0.0008(5)
O3 0.0153(6) 0.0264(8) 0.0187(7) 0.0016(6) 0.0026(5) -0.0035(6)
O4 0.0150(9) 0.0327(13) 0.0195(10) 0.000 0.0037(8) 0.000
N1 0.0164(7) 0.0178(7) 0.0130(7) 0.0022(5) 0.0013(6) 0.0013(6)
N2 0.0108(6) 0.0197(8) 0.0130(7) 0.0024(5) -0.0014(5) -0.0035(5)
N3 0.0113(6) 0.0160(7) 0.0126(6) 0.0016(5) 0.0005(5) -0.0012(5)
N4 0.0097(6) 0.0187(7) 0.0141(7) -0.0001(5) -0.0002(5) -0.0002(5)
N5 0.0137(6) 0.0174(7) 0.0134(7) -0.0005(5) 0.0002(5) 0.0019(5)
N6 0.0156(7) 0.0237(8) 0.0143(7) 0.0033(6) 0.0005(6) 0.0018(6)
C1 0.0128(10) 0.0183(12) 0.0117(10) 0.000 -0.0023(8) 0.000
C2 0.0151(8) 0.0224(9) 0.0087(7) 0.0005(6) -0.0020(6) -0.0002(6)
C3 0.0120(7) 0.0162(8) 0.0169(8) 0.0019(6) -0.0032(6) 0.0013(6)
C4 0.0092(6) 0.0133(7) 0.0152(7) 0.0029(6) -0.0009(6) 0.0014(5)
C5 0.0122(7) 0.0161(8) 0.0128(7) 0.0052(6) -0.0006(6) -0.0002(6)
C6 0.0113(7) 0.0166(8) 0.0178(8) -0.0027(6) 0.0018(6) 0.0031(6)
C7 0.0138(7) 0.0178(8) 0.0136(7) -0.0033(6) 0.0018(6) 0.0001(6)
C8 0.0110(7) 0.0141(8) 0.0154(7) -0.0034(6) -0.0004(6) 0.0001(5)
C9 0.0194(9) 0.0271(10) 0.0087(7) -0.0029(6) 0.0034(6) 0.0038(7)
C10 0.0171(12) 0.0282(14) 0.0087(10) 0.000 0.0016(9) 0.000
O5 0.0236(14) 0.112(4) 0.0192(13) 0.000 0.0042(11) 0.000
O6 0.0372(11) 0.0297(10) 0.0472(13) 0.0152(9) 0.0260(10) 0.0115(8)
O7 0.0414(15) 0.120(3) 0.0304(12) 0.0015(15) 0.0101(11) -0.0423(17)
O8 0.0568(16) 0.0593(16) 0.0303(11) 0.0211(11) -0.0152(11) -0.0331(13)

loop_
_atom_type_symbol
_atom_type_description
_atom_type_scat_dispersion_real
_atom_type_scat_dispersion_imag
_atom_type_scat_source
C C 0.0033 0.0016 'International Tables Vol C Tables 4.2.6.8 and 6.1.1.4'
H H 0.0000 0.0000 'International Tables Vol C Tables 4.2.6.8 and 6.1.1.4'
Au Au -2.0133 8.8022 'International Tables Vol C Tables 4.2.6.8 and 6.1.1.4'
Cl Cl 0.1484 0.1585 'International Tables Vol C Tables 4.2.6.8 and 6.1.1.4'
N N 0.0061 0.0033 'International Tables Vol C Tables 4.2.6.8 and 6.1.1.4'
O O 0.0106 0.0060 'International Tables Vol C Tables 4.2.6.8 and 6.1.1.4'

loop_
_exptl_crystal_face_index_h
_exptl_crystal_face_index_k
_exptl_crystal_face_index_l
_exptl_crystal_face_perp_dist
0 0 1 0.1297
0 0 -1 0.1762
1 -1 0 0.0272
-1 1 0 0.0157
-1 -1 0 0.0478
1 1 0 0.0114

loop_
_geom_angle_atom_site_label_1
_geom_angle_atom_site_label_2
_geom_angle_atom_site_label_3
_geom_angle
_geom_angle_site_symmetry_1
_geom_angle_site_symmetry_3
_geom_angle_publ_flag
C1 N1 C2 112.62(17) . . ?
C1 N1 C3 121.95(17) . . ?
C3 N1 C2 124.85(17) . . ?
C3 N2 C5 123.98(17) . . ?
C4 N2 C3 123.54(16) . . ?
C4 N2 C5 112.40(16) . . ?
C4 N3 C6 121.92(16) . . ?
C4 N3 C8 112.25(16) . 2_656 ?
C8 N3 C6 122.92(17) 2_656 . ?
C6 N4 C8 123.28(17) . . ?
C7 N4 C6 123.17(17) . . ?
C7 N4 C8 112.65(17) . . ?
C7 N5 C5 112.21(17) . 2_656 ?
C7 N5 C9 122.78(17) . . ?
C9 N5 C5 123.14(18) . 2_656 ?
C2 N6 C9 124.54(19) 2_656 . ?
C10 N6 C2 113.11(19) . 2_656 ?
C10 N6 C9 122.20(19) . . ?
O1 C1 N1 125.73(12) . 6_565 ?
O1 C1 N1 125.74(12) . . ?
N1 C1 N1 108.4(2) 6_565 . ?
N1 C2 C2 103.07(11) . 6_565 ?
N1 C2 H2 111.5 . . ?
N6 C2 N1 115.69(17) 2_656 . ?
N6 C2 C2 102.82(12) 2_656 6_565 ?
N6 C2 H2 111.5 2_656 . ?
C2 C2 H2 111.5 6_565 . ?
N1 C3 H3A 108.6 . . ?
N1 C3 H3B 108.6 . . ?
N2 C3 N1 114.71(17) . . ?
N2 C3 H3A 108.6 . . ?
N2 C3 H3B 108.6 . . ?
H3A C3 H3B 107.6 . . ?
O2 C4 N2 125.48(19) . . ?
O2 C4 N3 126.08(19) . . ?
N2 C4 N3 108.42(16) . . ?
N2 C5 N5 114.25(17) . 2_656 ?
N2 C5 H5 111.8 . . ?
N2 C5 C8 103.26(15) . 2_656 ?
N5 C5 H5 111.8 2_656 . ?
N5 C5 C8 103.15(15) 2_656 2_656 ?
C8 C5 H5 111.8 2_656 . ?
N3 C6 H6A 108.8 . . ?
N3 C6 H6B 108.8 . . ?
N4 C6 N3 113.69(16) . . ?
N4 C6 H6A 108.8 . . ?
N4 C6 H6B 108.8 . . ?
H6A C6 H6B 107.7 . . ?
O3 C7 N4 125.4(2) . . ?
O3 C7 N5 126.2(2) . . ?
N5 C7 N4 108.38(17) . . ?
N3 C8 N4 113.94(16) 2_656 . ?
N3 C8 C5 103.56(15) 2_656 2_656 ?
N3 C8 H8 111.8 2_656 . ?
N4 C8 C5 103.32(16) . 2_656 ?
N4 C8 H8 111.8 . . ?
C5 C8 H8 111.8 2_656 . ?
N5 C9 N6 114.22(16) . . ?
N5 C9 H9A 108.7 . . ?
N5 C9 H9B 108.7 . . ?
N6 C9 H9A 108.7 . . ?
N6 C9 H9B 108.7 . . ?
H9A C9 H9B 107.6 . . ?
O4 C10 N6 125.96(13) . . ?
O4 C10 N6 125.96(13) . 6_565 ?
N6 C10 N6 108.0(3) 6_565 . ?
H5A O5 H5A 111(10) . 6_565 ?
H5A O5 H5B 109(9) . . ?
H5B O5 H5A 109(9) . 6_565 ?
H6C O6 H6D 104.4 . . ?
H7A O7 H7B 104.6 . . ?
H8A O8 H8B 104.5 . . ?

loop_
_geom_bond_atom_site_label_1
_geom_bond_atom_site_label_2
_geom_bond_distance
_geom_bond_site_symmetry_2
_geom_bond_publ_flag
Au1 Cl1 2.2805(8) . ?
Au1 Cl2 2.2804(6) . ?
Au1 Cl2 2.2804(6) 6_575 ?
Au1 Cl3 2.2846(9) . ?
O1 C1 1.224(3) . ?
O2 C4 1.227(2) . ?
O3 C7 1.232(2) . ?
O4 C10 1.226(4) . ?
N1 C1 1.369(2) . ?
N1 C2 1.451(3) . ?
N1 C3 1.443(3) . ?
N2 C3 1.438(3) . ?
N2 C4 1.369(3) . ?
N2 C5 1.449(2) . ?
N3 C4 1.371(3) . ?
N3 C6 1.448(3) . ?
N3 C8 1.446(2) 2_656 ?
N4 C6 1.436(3) . ?
N4 C7 1.368(3) . ?
N4 C8 1.450(2) . ?
N5 C5 1.460(3) 2_656 ?
N5 C7 1.366(3) . ?
N5 C9 1.438(3) . ?
N6 C2 1.448(3) 2_656 ?
N6 C9 1.448(3) . ?
N6 C10 1.364(3) . ?
C2 C2 1.565(4) 6_565 ?
C2 H2 1.0000 . ?
C3 H3A 0.9900 . ?
C3 H3B 0.9900 . ?
C5 H5 1.0000 . ?
C5 C8 1.550(3) 2_656 ?
C6 H6A 0.9900 . ?
C6 H6B 0.9900 . ?
C8 H8 1.0000 . ?
C9 H9A 0.9900 . ?
C9 H9B 0.9900 . ?
O5 H5A 0.84(2) . ?
O5 H5A 0.84(2) 6_565 ?
O5 H5B 0.85(2) . ?
O6 H6C 0.8451 . ?
O6 H6D 0.8446 . ?
O7 H7A 0.8453 . ?
O7 H7B 0.8448 . ?
O8 H8A 0.8498 . ?
O8 H8B 0.8503 . ?

loop_
_geom_hbond_atom_site_label_D
_geom_hbond_atom_site_label_H
_geom_hbond_atom_site_label_A
_geom_hbond_distance_DH
_geom_hbond_distance_HA
_geom_hbond_distance_DA
_geom_hbond_angle_DHA
_geom_hbond_site_symmetry_A
_geom_hbond_publ_flag
O5 H5A O6 0.84(2) 1.69(5) 2.499(4) 160(12) . yes
O5 H5B O1 0.85(2) 1.81(3) 2.642(4) 165(8) . yes
O6 H6C O5 0.85 1.68 2.499(4) 161.1 . yes
O6 H6D O2 0.84 2.15 2.679(2) 120.6 . yes
O7 H7A O8 0.85 1.94 2.781(5) 175.4 . yes
O7 H7B O3 0.84 2.46 2.790(3) 104.5 . yes
O7 H7B O6 0.84 1.87 2.695(4) 164.8 . yes
O8 H8B O8 0.85 2.08 2.786(5) 140.0 7_567 yes

loop_
_geom_torsion_atom_site_label_1
_geom_torsion_atom_site_label_2
_geom_torsion_atom_site_label_3
_geom_torsion_atom_site_label_4
_geom_torsion
_geom_torsion_site_symmetry_1
_geom_torsion_site_symmetry_2
_geom_torsion_site_symmetry_3
_geom_torsion_site_symmetry_4
_geom_torsion_publ_flag
C1 N1 C2 N6 -114.0(2) . . . 2_656 ?
C1 N1 C2 C2 -2.63(19) . . . 6_565 ?
C1 N1 C3 N2 101.2(2) . . . . ?
C2 N1 C1 O1 -172.4(3) . . . . ?
C2 N1 C1 N1 4.4(3) . . . 6_565 ?
C2 N1 C3 N2 -88.3(2) . . . . ?
C2 N6 C9 N5 84.9(3) 2_656 . . . ?
C2 N6 C10 O4 174.4(3) 2_656 . . . ?
C2 N6 C10 N6 -3.1(3) 2_656 . . 6_565 ?
C3 N1 C1 O1 -0.8(4) . . . . ?
C3 N1 C1 N1 175.97(13) . . . 6_565 ?
C3 N1 C2 N6 74.7(3) . . . 2_656 ?
C3 N1 C2 C2 -173.93(16) . . . 6_565 ?
C3 N2 C4 O2 2.1(3) . . . . ?
C3 N2 C4 N3 -176.45(17) . . . . ?
C3 N2 C5 N5 -74.2(2) . . . 2_656 ?
C3 N2 C5 C8 174.57(17) . . . 2_656 ?
C4 N2 C3 N1 -97.9(2) . . . . ?
C4 N2 C5 N5 109.06(19) . . . 2_656 ?
C4 N2 C5 C8 -2.2(2) . . . 2_656 ?
C4 N3 C6 N4 112.6(2) . . . . ?
C5 N2 C3 N1 85.7(2) . . . . ?
C5 N2 C4 O2 178.89(19) . . . . ?
C5 N2 C4 N3 0.3(2) . . . . ?
C5 N5 C7 O3 -173.3(2) 2_656 . . . ?
C5 N5 C7 N4 5.7(2) 2_656 . . . ?
C5 N5 C9 N6 -90.8(2) 2_656 . . . ?
C6 N3 C4 O2 -15.4(3) . . . . ?
C6 N3 C4 N2 163.11(17) . . . . ?
C6 N4 C7 O3 6.0(3) . . . . ?
C6 N4 C7 N5 -173.07(17) . . . . ?
C6 N4 C8 N3 -78.7(2) . . . 2_656 ?
C6 N4 C8 C5 169.69(17) . . . 2_656 ?
C7 N4 C6 N3 -109.5(2) . . . . ?
C7 N4 C8 N3 111.90(19) . . . 2_656 ?
C7 N4 C8 C5 0.3(2) . . . 2_656 ?
C7 N5 C9 N6 106.0(2) . . . . ?
C8 N3 C4 O2 -176.63(18) 2_656 . . . ?
C8 N3 C4 N2 1.9(2) 2_656 . . . ?
C8 N3 C6 N4 -88.2(2) 2_656 . . . ?
C8 N4 C6 N3 82.1(2) . . . . ?
C8 N4 C7 O3 175.43(19) . . . . ?
C8 N4 C7 N5 -3.6(2) . . . . ?
C9 N5 C7 O3 -8.4(3) . . . . ?
C9 N5 C7 N4 170.60(18) . . . . ?
C9 N6 C10 O4 -1.4(4) . . . . ?
C9 N6 C10 N6 -178.97(13) . . . 6_565 ?
C10 N6 C9 N5 -99.8(2) . . . . ?

loop_
_exptl_oxdiff_crystal_face_indexfrac_h
_exptl_oxdiff_crystal_face_indexfrac_k
_exptl_oxdiff_crystal_face_indexfrac_l
_exptl_oxdiff_crystal_face_x
_exptl_oxdiff_crystal_face_y
_exptl_oxdiff_crystal_face_z
0.0005 -0.0024 0.9988 0.0226 0.0502 0.0102
-0.0005 0.0024 -0.9988 -0.0226 -0.0502 -0.0102
0.9998 -0.9994 -0.0024 0.0060 -0.0121 0.0600
-0.9998 0.9994 0.0024 -0.0060 0.0121 -0.0600
-0.9992 -0.9953 -0.0032 -0.0571 0.0212 0.0086
0.9992 0.9953 0.0032 0.0571 -0.0212 -0.0086

loop_
_smtbx_masks_void_nr
_smtbx_masks_void_average_x
_smtbx_masks_void_average_y
_smtbx_masks_void_average_z
_smtbx_masks_void_volume
_smtbx_masks_void_count_electrons
_smtbx_masks_void_content
1 0.000 0.000 0.500 142.5 25.9 ?
2 0.500 0.500 0.500 142.5 25.9 ?
